data_8100743
loop_
_publ_author_name
'Zhang, Li-Xue'
'Hu, Mao-Lin'
'Zhang, An-Jiang'
'Xiang, Guang-Qi'

_publ_section_title
;
Crystal structure of 2,6,6-trimethyl-2-hydroxybicyclo[3.1.1]-3-heptanone 
oxime, C~10~H~17~NO~2~
;
_journal_issue 4
_journal_name_full 'Zeitschrift f\"ur Kristallographie - New Crystal Structures'
_journal_page_first 494
_journal_page_last 496
_journal_volume 217
_journal_year 2002
_chemical_formula_sum 'C10 H17 N O2'
_chemical_formula_weight 183.25
_space_group_IT_number 1
_symmetry_cell_setting triclinic
_symmetry_space_group_name_Hall 'P 1'
_symmetry_space_group_name_H-M 'P 1'
_cell_angle_alpha 87.140(10)
_cell_angle_beta 81.75(2)
_cell_angle_gamma 79.78(2)
_cell_formula_units_Z 6
_cell_length_a 7.197(2)
_cell_length_b 12.928(3)
_cell_length_c 17.966(4)
_cell_measurement_temperature 298(2)
_cell_volume 1627.5(7)
_diffrn_ambient_temperature 298(2)
_exptl_crystal_density_diffrn 1.122
_cod_database_code 8100743

loop_
_symmetry_equiv_pos_as_xyz
'x, y, z'

loop_
_atom_site_label
_atom_site_type_symbol
_atom_site_fract_x
_atom_site_fract_y
_atom_site_fract_z
_atom_site_U_iso_or_equiv
_atom_site_adp_type
_atom_site_occupancy
_atom_site_symmetry_multiplicity
_atom_site_calc_flag
_atom_site_refinement_flags
_atom_site_disorder_assembly
_atom_site_disorder_group
O1 O 0.4510(3) -0.19190(16) 1.51275(10) 0.0603(6) Uani 1 1 d . . .
H1O H 0.4029 -0.2323 1.4908 0.072 Uiso 1 1 calc R . .
O2 O 0.4154(3) -0.07233(17) 1.29376(11) 0.0668(7) Uani 1 1 d . . .
H2O H 0.3495 -0.0994 1.2694 0.080 Uiso 1 1 calc R . .
O11 O 0.4545(3) -0.48811(15) 1.57356(12) 0.0623(6) Uani 1 1 d . . .
H11O H 0.4544 -0.4323 1.5934 0.075 Uiso 1 1 calc R . .
O12 O 0.3997(4) -0.34995(18) 1.35638(11) 0.0822(8) Uani 1 1 d . . .
H12O H 0.4286 -0.2917 1.3468 0.099 Uiso 1 1 calc R . .
O21 O 0.4384(3) -0.53402(17) 1.73308(12) 0.0666(6) Uani 1 1 d . . .
H21O H 0.4238 -0.5225 1.6888 0.080 Uiso 1 1 calc R . .
O22 O 0.4928(4) -0.22943(15) 1.66474(12) 0.0783(8) Uani 1 1 d . . .
H22O H 0.5072 -0.2097 1.6205 0.094 Uiso 1 1 calc R . .
O31 O 0.2291(4) -0.12496(18) 1.18748(13) 0.0772(8) Uani 1 1 d . . .
H31O H 0.2338 -0.0661 1.1690 0.093 Uiso 1 1 calc R . .
O32 O 0.2197(5) -0.14122(17) 0.96005(11) 0.0946(10) Uani 1 1 d . . .
H32O H 0.2225 -0.0886 0.9328 0.113 Uiso 1 1 calc R . .
O41 O 0.2225(3) 0.07355(16) 1.10495(12) 0.0649(6) Uani 1 1 d . . .
H41O H 0.2152 0.0355 1.0707 0.078 Uiso 1 1 calc R . .
O42 O 0.2853(5) 0.31232(16) 0.93792(13) 0.0894(9) Uani 1 1 d . . .
H42O H 0.2669 0.3040 0.8948 0.107 Uiso 1 1 calc R . .
O51 O 0.2287(4) 0.05288(16) 0.89513(12) 0.0740(7) Uani 1 1 d . . .
H51O H 0.2666 0.0992 0.9153 0.089 Uiso 1 1 calc R . .
O52 O 0.3114(4) 0.28216(18) 0.72927(12) 0.0763(7) Uani 1 1 d . . .
H52O H 0.3551 0.3337 0.7388 0.092 Uiso 1 1 calc R . .
N1 N 0.4770(3) -0.14303(19) 1.35064(13) 0.0498(6) Uani 1 1 d . . .
N11 N 0.3508(4) -0.3625(2) 1.43470(13) 0.0595(7) Uani 1 1 d . . .
N21 N 0.5444(4) -0.33952(18) 1.66946(13) 0.0530(6) Uani 1 1 d . . .
N31 N 0.1536(4) -0.11148(19) 1.03381(13) 0.0578(7) Uani 1 1 d . . .
N41 N 0.3326(4) 0.21381(18) 0.97347(14) 0.0654(8) Uani 1 1 d . . .
N51 N 0.2264(4) 0.23949(19) 0.79621(13) 0.0529(7) Uani 1 1 d . . .
C1 C 0.7042(4) -0.0971(2) 1.51178(15) 0.0501(8) Uani 1 1 d . . .
H1 H 0.7559 -0.1340 1.5553 0.060 Uiso 1 1 calc R . .
C2 C 0.6161(4) -0.1645(2) 1.46479(15) 0.0448(7) Uani 1 1 d . . .
C3 C 0.5465(4) -0.0979(2) 1.39867(15) 0.0416(7) Uani 1 1 d . . .
C4 C 0.5581(5) 0.0181(2) 1.39322(17) 0.0577(8) Uani 1 1 d . . .
H4A H 0.6276 0.0339 1.3448 0.069 Uiso 1 1 calc R . .
H4B H 0.4305 0.0588 1.3963 0.069 Uiso 1 1 calc R . .
C5 C 0.6566(5) 0.0493(2) 1.45537(17) 0.0591(9) Uani 1 1 d . . .
H5 H 0.6685 0.1237 1.4549 0.071 Uiso 1 1 calc R . .
C6 C 0.8401(5) -0.0290(2) 1.46371(17) 0.0545(8) Uani 1 1 d . . .
C7 C 0.5658(5) 0.0059(2) 1.53037(18) 0.0666(10) Uani 1 1 d . . .
H7A H 0.5874 0.0402 1.5744 0.080 Uiso 1 1 calc R . .
H7B H 0.4324 0.0008 1.5320 0.080 Uiso 1 1 calc R . .
C8 C 0.9663(6) 0.0104(3) 1.5135(2) 0.0854(12) Uani 1 1 d . . .
H8A H 1.0524 -0.0481 1.5310 0.102 Uiso 1 1 calc R . .
H8B H 0.8880 0.0455 1.5558 0.102 Uiso 1 1 calc R . .
H8C H 1.0378 0.0586 1.4850 0.102 Uiso 1 1 calc R . .
C9 C 0.9660(5) -0.0698(3) 1.39311(19) 0.0747(10) Uani 1 1 d . . .
H9A H 1.0176 -0.0130 1.3661 0.090 Uiso 1 1 calc R . .
H9B H 0.8923 -0.0996 1.3620 0.090 Uiso 1 1 calc R . .
H9C H 1.0682 -0.1228 1.4063 0.090 Uiso 1 1 calc R . .
C10 C 0.7505(5) -0.2651(2) 1.44242(18) 0.0644(9) Uani 1 1 d . . .
H10A H 0.7770 -0.3065 1.4867 0.077 Uiso 1 1 calc R . .
H10B H 0.8671 -0.2486 1.4155 0.077 Uiso 1 1 calc R . .
H10C H 0.6926 -0.3041 1.4108 0.077 Uiso 1 1 calc R . .
C11 C 0.2333(4) -0.5901(2) 1.54778(17) 0.0517(8) Uani 1 1 d . . .
H11 H 0.1863 -0.6095 1.5996 0.062 Uiso 1 1 calc R . .
C12 C 0.2847(4) -0.4804(2) 1.53792(16) 0.0478(8) Uani 1 1 d . . .
C13 C 0.3374(5) -0.4579(2) 1.45431(16) 0.0522(8) Uani 1 1 d . . .
C14 C 0.3696(6) -0.5459(2) 1.39925(18) 0.0698(10) Uani 1 1 d . . .
H14A H 0.5035 -0.5610 1.3788 0.084 Uiso 1 1 calc R . .
H14B H 0.2971 -0.5241 1.3579 0.084 Uiso 1 1 calc R . .
C15 C 0.3093(5) -0.6445(2) 1.43710(17) 0.0640(9) Uani 1 1 d . . .
H15 H 0.3216 -0.7041 1.4040 0.077 Uiso 1 1 calc R . .
C16 C 0.1139(5) -0.6171(2) 1.48729(17) 0.0552(8) Uani 1 1 d . . .
C17 C 0.3996(5) -0.6694(2) 1.50942(19) 0.0678(9) Uani 1 1 d . . .
H17A H 0.5234 -0.6487 1.5074 0.081 Uiso 1 1 calc R . .
H17B H 0.4019 -0.7412 1.5282 0.081 Uiso 1 1 calc R . .
C18 C 0.0261(6) -0.7146(3) 1.5114(2) 0.0822(12) Uani 1 1 d . . .
H18A H -0.0756 -0.6976 1.5520 0.099 Uiso 1 1 calc R . .
H18B H 0.1218 -0.7691 1.5278 0.099 Uiso 1 1 calc R . .
H18C H -0.0230 -0.7385 1.4696 0.099 Uiso 1 1 calc R . .
C19 C -0.0385(6) -0.5356(3) 1.4569(2) 0.0749(10) Uani 1 1 d . . .
H19A H -0.0808 -0.5637 1.4151 0.090 Uiso 1 1 calc R . .
H19B H 0.0135 -0.4735 1.4407 0.090 Uiso 1 1 calc R . .
H19C H -0.1445 -0.5182 1.4958 0.090 Uiso 1 1 calc R . .
C110 C 0.1314(5) -0.3966(2) 1.57672(17) 0.0624(9) Uani 1 1 d . . .
H11A H 0.1202 -0.4090 1.6302 0.075 Uiso 1 1 calc R . .
H11B H 0.0118 -0.3992 1.5597 0.075 Uiso 1 1 calc R . .
H11C H 0.1654 -0.3286 1.5648 0.075 Uiso 1 1 calc R . .
C21 C 0.6190(5) -0.5168(2) 1.83022(16) 0.0558(8) Uani 1 1 d . . .
H21 H 0.6483 -0.5920 1.8429 0.067 Uiso 1 1 calc R . .
C22 C 0.6033(4) -0.4922(2) 1.74814(15) 0.0451(7) Uani 1 1 d . . .
C23 C 0.5593(4) -0.3735(2) 1.73628(16) 0.0434(7) Uani 1 1 d . . .
C24 C 0.5285(5) -0.3036(2) 1.80342(16) 0.0621(9) Uani 1 1 d . . .
H24A H 0.3995 -0.2644 1.8088 0.075 Uiso 1 1 calc R . .
H24B H 0.6154 -0.2535 1.7949 0.075 Uiso 1 1 calc R . .
C25 C 0.5601(5) -0.3662(2) 1.87551(16) 0.0569(9) Uani 1 1 d . . .
H25 H 0.5412 -0.3248 1.9211 0.068 Uiso 1 1 calc R . .
C26 C 0.7424(5) -0.4474(3) 1.86441(19) 0.0654(9) Uani 1 1 d . . .
C27 C 0.4471(5) -0.4567(3) 1.87949(17) 0.0634(9) Uani 1 1 d . . .
H27A H 0.4220 -0.4874 1.9295 0.076 Uiso 1 1 calc R . .
H27B H 0.3323 -0.4408 1.8557 0.076 Uiso 1 1 calc R . .
C28 C 0.7993(8) -0.4964(4) 1.9398(2) 0.1191(18) Uani 1 1 d . . .
H28A H 0.8369 -0.4441 1.9678 0.143 Uiso 1 1 calc R . .
H28B H 0.9038 -0.5537 1.9301 0.143 Uiso 1 1 calc R . .
H28C H 0.6927 -0.5219 1.9683 0.143 Uiso 1 1 calc R . .
C29 C 0.9175(6) -0.4125(4) 1.8181(3) 0.1129(16) Uani 1 1 d . . .
H29A H 0.8832 -0.3799 1.7717 0.135 Uiso 1 1 calc R . .
H29B H 1.0158 -0.4726 1.8076 0.135 Uiso 1 1 calc R . .
H29C H 0.9631 -0.3631 1.8461 0.135 Uiso 1 1 calc R . .
C210 C 0.7747(5) -0.5451(3) 1.69615(19) 0.0740(10) Uani 1 1 d . . .
H21A H 0.7814 -0.6200 1.7002 0.089 Uiso 1 1 calc R . .
H21B H 0.8886 -0.5271 1.7101 0.089 Uiso 1 1 calc R . .
H21C H 0.7627 -0.5218 1.6452 0.089 Uiso 1 1 calc R . .
C31 C 0.0649(5) -0.2685(2) 1.20485(17) 0.0595(9) Uani 1 1 d . . .
H31 H 0.0275 -0.2605 1.2592 0.071 Uiso 1 1 calc R . .
C32 C 0.0778(4) -0.1657(2) 1.16144(15) 0.0478(7) Uani 1 1 d . . .
C33 C 0.1365(4) -0.1894(2) 1.07849(15) 0.0463(7) Uani 1 1 d . . .
C34 C 0.1765(7) -0.3016(2) 1.05410(19) 0.0860(13) Uani 1 1 d . . .
H34A H 0.3076 -0.3185 1.0303 0.103 Uiso 1 1 calc R . .
H34B H 0.0944 -0.3098 1.0172 0.103 Uiso 1 1 calc R . .
C35 C 0.1439(6) -0.3774(2) 1.12007(19) 0.0764(11) Uani 1 1 d . . .
H35 H 0.1715 -0.4520 1.1078 0.092 Uiso 1 1 calc R . .
C36 C -0.0439(6) -0.3421(3) 1.1691(2) 0.0728(10) Uani 1 1 d . . .
C37 C 0.2460(6) -0.3467(3) 1.1839(2) 0.0862(12) Uani 1 1 d . . .
H37A H 0.2719 -0.4019 1.2215 0.103 Uiso 1 1 calc R . .
H37B H 0.3576 -0.3151 1.1666 0.103 Uiso 1 1 calc R . .
C38 C -0.0952(8) -0.4296(4) 1.2264(3) 0.133(2) Uani 1 1 d . . .
H38A H -0.2053 -0.4019 1.2609 0.159 Uiso 1 1 calc R . .
H38B H 0.0101 -0.4543 1.2536 0.159 Uiso 1 1 calc R . .
H38C H -0.1223 -0.4869 1.2001 0.159 Uiso 1 1 calc R . .
C39 C -0.2146(7) -0.2989(4) 1.1297(3) 0.136(2) Uani 1 1 d . . .
H39A H -0.1789 -0.2510 1.0899 0.163 Uiso 1 1 calc R . .
H39B H -0.3146 -0.2627 1.1651 0.163 Uiso 1 1 calc R . .
H39C H -0.2587 -0.3558 1.1090 0.163 Uiso 1 1 calc R . .
C310 C -0.1021(6) -0.0837(3) 1.1761(2) 0.0821(11) Uani 1 1 d . . .
H31A H -0.1312 -0.0709 1.2290 0.099 Uiso 1 1 calc R . .
H31B H -0.2062 -0.1088 1.1591 0.099 Uiso 1 1 calc R . .
H31C H -0.0824 -0.0195 1.1494 0.099 Uiso 1 1 calc R . .
C41 C 0.4392(5) 0.1465(2) 1.16465(15) 0.0544(8) Uani 1 1 d . . .
H41 H 0.4804 0.0855 1.1966 0.065 Uiso 1 1 calc R . .
C42 C 0.3941(5) 0.1192(2) 1.08780(16) 0.0507(8) Uani 1 1 d . . .
C43 C 0.3457(5) 0.2224(2) 1.04318(16) 0.0527(8) Uani 1 1 d . . .
C44 C 0.3163(6) 0.3257(2) 1.08131(18) 0.0697(10) Uani 1 1 d . . .
H44A H 0.1836 0.3586 1.0839 0.084 Uiso 1 1 calc R . .
H44B H 0.3930 0.3718 1.0519 0.084 Uiso 1 1 calc R . .
C45 C 0.3712(5) 0.3113(2) 1.16044(17) 0.0652(10) Uani 1 1 d . . .
H45 H 0.3586 0.3762 1.1880 0.078 Uiso 1 1 calc R . .
C46 C 0.5621(5) 0.2354(2) 1.16117(16) 0.0571(8) Uani 1 1 d . . .
C47 C 0.2717(6) 0.2255(3) 1.20189(18) 0.0727(10) Uani 1 1 d . . .
H47A H 0.1501 0.2210 1.1861 0.087 Uiso 1 1 calc R . .
H47B H 0.2624 0.2267 1.2562 0.087 Uiso 1 1 calc R . .
C48 C 0.6459(6) 0.2389(3) 1.23486(19) 0.0797(11) Uani 1 1 d . . .
H48A H 0.7484 0.1807 1.2374 0.096 Uiso 1 1 calc R . .
H48B H 0.5485 0.2345 1.2768 0.096 Uiso 1 1 calc R . .
H48C H 0.6931 0.3036 1.2364 0.096 Uiso 1 1 calc R . .
C49 C 0.7214(5) 0.2457(3) 1.09683(19) 0.0751(10) Uani 1 1 d . . .
H49A H 0.7687 0.3097 1.1016 0.090 Uiso 1 1 calc R . .
H49B H 0.6728 0.2471 1.0497 0.090 Uiso 1 1 calc R . .
H49C H 0.8229 0.1869 1.0987 0.090 Uiso 1 1 calc R . .
C410 C 0.5487(5) 0.0397(2) 1.04602(18) 0.0686(10) Uani 1 1 d . . .
H41A H 0.5637 -0.0251 1.0748 0.082 Uiso 1 1 calc R . .
H41B H 0.6666 0.0662 1.0388 0.082 Uiso 1 1 calc R . .
H41C H 0.5138 0.0276 0.9980 0.082 Uiso 1 1 calc R . .
C51 C 0.0001(5) 0.0073(2) 0.82649(18) 0.0594(9) Uani 1 1 d . . .
H51 H -0.0657 -0.0319 0.8670 0.071 Uiso 1 1 calc R . .
C52 C 0.0778(5) 0.0998(2) 0.85265(16) 0.0523(8) Uani 1 1 d . . .
C53 C 0.1673(4) 0.1554(2) 0.78418(15) 0.0430(7) Uani 1 1 d . . .
C54 C 0.1858(6) 0.1091(3) 0.70830(17) 0.0721(10) Uani 1 1 d . . .
H54A H 0.3197 0.0904 0.6887 0.087 Uiso 1 1 calc R . .
H54B H 0.1270 0.1614 0.6743 0.087 Uiso 1 1 calc R . .
C55 C 0.0929(5) 0.0126(3) 0.71108(19) 0.0678(10) Uani 1 1 d . . .
H55 H 0.1029 -0.0216 0.6629 0.081 Uiso 1 1 calc R . .
C56 C -0.1059(5) 0.0325(3) 0.7558(2) 0.0684(10) Uani 1 1 d . . .
C57 C 0.1581(5) -0.0598(2) 0.77605(19) 0.0705(10) Uani 1 1 d . . .
H57A H 0.1407 -0.1320 0.7727 0.085 Uiso 1 1 calc R . .
H57B H 0.2855 -0.0560 0.7863 0.085 Uiso 1 1 calc R . .
C58 C -0.2222(6) -0.0536(3) 0.7473(3) 0.1117(16) Uani 1 1 d . . .
H58A H -0.3307 -0.0470 0.7857 0.134 Uiso 1 1 calc R . .
H58B H -0.1443 -0.1214 0.7521 0.134 Uiso 1 1 calc R . .
H58C H -0.2646 -0.0463 0.6987 0.134 Uiso 1 1 calc R . .
C59 C -0.2328(6) 0.1384(3) 0.7459(3) 0.1151(17) Uani 1 1 d . . .
H59A H -0.2588 0.1472 0.6948 0.138 Uiso 1 1 calc R . .
H59B H -0.1691 0.1936 0.7575 0.138 Uiso 1 1 calc R . .
H59C H -0.3504 0.1411 0.7792 0.138 Uiso 1 1 calc R . .
C510 C -0.0716(6) 0.1714(3) 0.9029(2) 0.1037(15) Uani 1 1 d . . .
H51A H -0.1021 0.1356 0.9500 0.124 Uiso 1 1 calc R . .
H51B H -0.1842 0.1904 0.8789 0.124 Uiso 1 1 calc R . .
H51C H -0.0234 0.2337 0.9117 0.124 Uiso 1 1 calc R . .

loop_
_atom_site_aniso_label
_atom_site_aniso_U_11
_atom_site_aniso_U_22
_atom_site_aniso_U_33
_atom_site_aniso_U_23
_atom_site_aniso_U_13
_atom_site_aniso_U_12
O1 0.0766(16) 0.0677(15) 0.0422(11) 0.0153(10) -0.0094(11) -0.0318(12)
O2 0.0768(17) 0.0827(15) 0.0528(13) 0.0292(12) -0.0322(12) -0.0355(14)
O11 0.0751(16) 0.0570(13) 0.0613(14) 0.0001(11) -0.0231(12) -0.0184(12)
O12 0.137(2) 0.0788(16) 0.0435(12) 0.0150(11) -0.0136(14) -0.0571(17)
O21 0.0880(17) 0.0654(14) 0.0596(14) 0.0146(11) -0.0234(13) -0.0425(13)
O22 0.139(2) 0.0409(12) 0.0551(13) 0.0160(10) -0.0159(16) -0.0176(14)
O31 0.111(2) 0.0757(16) 0.0650(14) 0.0250(12) -0.0494(15) -0.0488(15)
O32 0.186(3) 0.0541(13) 0.0377(12) 0.0064(10) 0.0031(16) -0.0219(17)
O41 0.0843(17) 0.0574(14) 0.0600(14) 0.0050(10) -0.0140(12) -0.0293(12)
O42 0.166(3) 0.0482(13) 0.0666(15) 0.0189(11) -0.0496(18) -0.0301(15)
O51 0.133(2) 0.0477(12) 0.0542(13) 0.0121(11) -0.0394(15) -0.0322(14)
O52 0.105(2) 0.0812(16) 0.0583(13) 0.0278(12) -0.0221(14) -0.0569(15)
N1 0.0538(16) 0.0589(15) 0.0398(13) 0.0163(12) -0.0111(13) -0.0194(14)
N11 0.081(2) 0.0589(16) 0.0445(15) 0.0084(12) -0.0137(14) -0.0269(15)
N21 0.0681(18) 0.0418(14) 0.0493(15) 0.0082(11) -0.0036(13) -0.0159(13)
N31 0.091(2) 0.0481(14) 0.0351(14) 0.0022(12) -0.0127(14) -0.0125(14)
N41 0.106(2) 0.0436(15) 0.0525(16) 0.0121(12) -0.0223(16) -0.0246(16)
N51 0.0635(18) 0.0497(15) 0.0478(14) 0.0186(12) -0.0108(13) -0.0192(14)
C1 0.062(2) 0.0517(17) 0.0384(15) 0.0001(13) -0.0123(15) -0.0097(17)
C2 0.053(2) 0.0420(16) 0.0401(16) 0.0065(13) -0.0091(15) -0.0095(15)
C3 0.0420(17) 0.0456(16) 0.0382(15) 0.0063(13) -0.0065(14) -0.0118(14)
C4 0.066(2) 0.0459(17) 0.062(2) 0.0107(15) -0.0153(17) -0.0102(17)
C5 0.073(2) 0.0442(17) 0.062(2) -0.0068(15) -0.0120(19) -0.0118(18)
C6 0.053(2) 0.0575(19) 0.0571(19) -0.0080(15) -0.0097(16) -0.0173(17)
C7 0.076(3) 0.067(2) 0.056(2) -0.0176(17) -0.0014(18) -0.012(2)
C8 0.086(3) 0.089(3) 0.095(3) -0.006(2) -0.035(2) -0.034(2)
C9 0.062(2) 0.087(3) 0.078(2) -0.008(2) -0.001(2) -0.024(2)
C10 0.077(2) 0.0482(18) 0.071(2) -0.0012(16) -0.0269(19) -0.0050(18)
C11 0.063(2) 0.0445(17) 0.0481(17) 0.0063(14) -0.0067(16) -0.0123(16)
C12 0.054(2) 0.0444(17) 0.0468(17) 0.0037(14) -0.0115(15) -0.0106(16)
C13 0.066(2) 0.0489(19) 0.0466(17) 0.0007(15) -0.0095(16) -0.0208(16)
C14 0.089(3) 0.063(2) 0.060(2) -0.0081(17) -0.0015(19) -0.024(2)
C15 0.088(3) 0.0447(18) 0.059(2) -0.0088(15) -0.002(2) -0.0148(18)
C16 0.065(2) 0.0406(17) 0.0625(19) 0.0033(15) -0.0119(18) -0.0150(17)
C17 0.069(2) 0.0444(18) 0.087(3) -0.0032(17) -0.011(2) -0.0009(18)
C18 0.109(3) 0.061(2) 0.087(3) -0.0023(19) -0.017(2) -0.039(2)
C19 0.080(3) 0.064(2) 0.088(3) 0.0005(19) -0.029(2) -0.018(2)
C110 0.079(3) 0.0474(18) 0.060(2) -0.0020(15) -0.0043(18) -0.0119(18)
C21 0.074(2) 0.0426(17) 0.0500(18) 0.0080(14) -0.0153(17) -0.0053(17)
C22 0.0469(19) 0.0407(16) 0.0482(17) 0.0034(13) -0.0040(15) -0.0122(14)
C23 0.0436(18) 0.0417(16) 0.0441(17) 0.0045(13) 0.0024(14) -0.0133(14)
C24 0.087(3) 0.0436(17) 0.0515(18) 0.0015(14) -0.0044(18) -0.0047(18)
C25 0.073(2) 0.0571(19) 0.0399(16) -0.0001(14) -0.0006(16) -0.0161(19)
C26 0.060(2) 0.072(2) 0.065(2) -0.0063(18) -0.0220(19) -0.003(2)
C27 0.067(2) 0.079(2) 0.0434(17) 0.0126(17) 0.0006(17) -0.022(2)
C28 0.150(5) 0.109(3) 0.103(3) -0.007(3) -0.074(3) 0.009(3)
C29 0.055(3) 0.166(5) 0.127(4) -0.047(3) -0.015(3) -0.031(3)
C210 0.085(3) 0.060(2) 0.070(2) -0.0115(17) -0.002(2) 0.003(2)
C31 0.075(2) 0.061(2) 0.0439(17) 0.0077(15) -0.0026(17) -0.0220(19)
C32 0.056(2) 0.0509(18) 0.0387(16) 0.0012(13) -0.0124(15) -0.0109(16)
C33 0.056(2) 0.0409(17) 0.0397(16) 0.0024(13) -0.0067(14) -0.0028(15)
C34 0.138(4) 0.0429(18) 0.061(2) -0.0022(16) 0.023(2) -0.003(2)
C35 0.118(3) 0.0363(17) 0.066(2) 0.0014(16) 0.014(2) -0.012(2)
C36 0.082(3) 0.076(2) 0.067(2) -0.0029(19) 0.002(2) -0.039(2)
C37 0.093(3) 0.058(2) 0.104(3) 0.037(2) -0.019(3) -0.007(2)
C38 0.182(5) 0.114(4) 0.107(3) 0.000(3) 0.041(4) -0.089(4)
C39 0.100(4) 0.148(5) 0.181(5) -0.044(4) -0.034(4) -0.058(4)
C310 0.093(3) 0.071(2) 0.073(2) -0.0097(19) -0.002(2) 0.006(2)
C41 0.072(2) 0.0500(18) 0.0422(17) 0.0061(14) -0.0085(17) -0.0155(17)
C42 0.067(2) 0.0421(17) 0.0452(17) 0.0028(13) -0.0067(16) -0.0180(16)
C43 0.072(2) 0.0407(16) 0.0483(18) -0.0004(14) -0.0123(17) -0.0146(16)
C44 0.096(3) 0.0420(18) 0.073(2) -0.0075(15) -0.024(2) -0.0051(19)
C45 0.087(3) 0.0516(19) 0.057(2) -0.0147(16) -0.0102(19) -0.009(2)
C46 0.072(2) 0.0550(19) 0.0490(18) -0.0038(15) -0.0063(17) -0.0232(18)
C47 0.079(3) 0.089(3) 0.0525(19) -0.0152(19) 0.0040(19) -0.028(2)
C48 0.097(3) 0.080(2) 0.068(2) -0.0026(19) -0.019(2) -0.025(2)
C49 0.082(3) 0.072(2) 0.074(2) -0.0035(19) -0.001(2) -0.029(2)
C410 0.093(3) 0.0447(18) 0.067(2) -0.0021(16) -0.014(2) -0.0063(19)
C51 0.071(2) 0.0472(18) 0.062(2) 0.0086(15) -0.0025(19) -0.0245(18)
C52 0.069(2) 0.0428(17) 0.0456(17) 0.0023(14) -0.0006(17) -0.0172(17)
C53 0.0475(19) 0.0417(16) 0.0419(16) 0.0088(13) -0.0114(14) -0.0114(14)
C54 0.086(3) 0.090(3) 0.0503(19) 0.0055(18) -0.0140(19) -0.038(2)
C55 0.083(3) 0.069(2) 0.060(2) -0.0060(17) -0.021(2) -0.027(2)
C56 0.058(2) 0.053(2) 0.102(3) 0.0092(18) -0.029(2) -0.0196(18)
C57 0.086(3) 0.0483(18) 0.083(2) -0.0070(18) -0.035(2) -0.0093(19)
C58 0.096(3) 0.093(3) 0.167(5) 0.013(3) -0.053(3) -0.051(3)
C59 0.073(3) 0.081(3) 0.198(5) 0.011(3) -0.059(3) -0.004(2)
C510 0.117(4) 0.084(3) 0.103(3) -0.036(2) 0.052(3) -0.043(3)

loop_
_geom_bond_atom_site_label_1
_geom_bond_atom_site_label_2
_geom_bond_distance
_geom_bond_site_symmetry_2
_geom_bond_publ_flag
O1 C2 1.451(3) . ?
O2 N1 1.403(3) . ?
O11 C12 1.445(3) . ?
O12 N11 1.409(3) . ?
O21 C22 1.452(3) . ?
O22 N21 1.407(3) . ?
O31 C32 1.434(4) . ?
O32 N31 1.391(3) . ?
O41 C42 1.449(4) . ?
O42 N41 1.405(3) . ?
O51 C52 1.445(4) . ?
O52 N51 1.403(3) . ?
N1 C3 1.270(3) . ?
N11 C13 1.282(3) . ?
N21 C23 1.270(3) . ?
N31 C33 1.269(3) . ?
N41 C43 1.281(4) . ?
N51 C53 1.274(3) . ?
C1 C2 1.515(4) . ?
C1 C7 1.535(4) . ?
C1 C6 1.570(4) . ?
C2 C10 1.511(4) . ?
C2 C3 1.523(4) . ?
C3 C4 1.514(4) . ?
C4 C5 1.512(4) . ?
C5 C7 1.536(4) . ?
C5 C6 1.536(4) . ?
C6 C9 1.508(4) . ?
C6 C8 1.526(4) . ?
C11 C12 1.523(4) . ?
C11 C17 1.535(4) . ?
C11 C16 1.566(4) . ?
C12 C110 1.519(4) . ?
C12 C13 1.522(4) . ?
C13 C14 1.510(4) . ?
C14 C15 1.517(4) . ?
C15 C17 1.530(4) . ?
C15 C16 1.551(5) . ?
C16 C19 1.522(4) . ?
C16 C18 1.525(4) . ?
C21 C22 1.509(4) . ?
C21 C27 1.527(4) . ?
C21 C26 1.570(5) . ?
C22 C210 1.515(4) . ?
C22 C23 1.521(4) . ?
C23 C24 1.511(4) . ?
C24 C25 1.516(4) . ?
C25 C26 1.524(4) . ?
C25 C27 1.533(4) . ?
C26 C29 1.532(5) . ?
C26 C28 1.544(5) . ?
C31 C37 1.514(5) . ?
C31 C32 1.517(4) . ?
C31 C36 1.549(5) . ?
C32 C33 1.521(4) . ?
C32 C310 1.521(5) . ?
C33 C34 1.502(4) . ?
C34 C35 1.519(4) . ?
C35 C36 1.513(5) . ?
C35 C37 1.551(5) . ?
C36 C39 1.513(6) . ?
C36 C38 1.550(5) . ?
C41 C47 1.531(5) . ?
C41 C42 1.534(4) . ?
C41 C46 1.564(4) . ?
C42 C410 1.513(4) . ?
C42 C43 1.533(4) . ?
C43 C44 1.499(4) . ?
C44 C45 1.523(4) . ?
C45 C47 1.530(4) . ?
C45 C46 1.541(5) . ?
C46 C49 1.525(4) . ?
C46 C48 1.537(5) . ?
C51 C57 1.516(5) . ?
C51 C52 1.527(4) . ?
C51 C56 1.565(5) . ?
C52 C510 1.510(4) . ?
C52 C53 1.515(4) . ?
C53 C54 1.495(4) . ?
C54 C55 1.512(4) . ?
C55 C56 1.523(5) . ?
C55 C57 1.533(4) . ?
C56 C59 1.523(5) . ?
C56 C58 1.532(5) . ?

loop_
_cod_related_entry_id
_cod_related_entry_database
_cod_related_entry_code
1 ChemSpider 30653825
